data_4107090
loop_
_publ_author_name
'Elliott B. Hulley'
'Peter T. Wolczanski'
'Emil B. Lobkovsky'

_publ_section_title
;
 Carbon-Carbon Bond Formation from Azaallyl and Imine Couplings about
 Metal-Metal Bonds
;
_journal_name_full 'Journal of the American Chemical Society'
_journal_page_first 18058
_journal_page_last 18061
_journal_paper_doi 10.1021/ja207638h
_journal_volume 133
_journal_year 2011
_chemical_formula_moiety 'C34 H36 N8 Ni2'
_chemical_formula_sum 'C34 H36 N8 Ni2'
_chemical_formula_weight 674.13
_chemical_name_systematic
; 
 ? 
;
_space_group_IT_number 110
_symmetry_cell_setting tetragonal
_symmetry_space_group_name_Hall 'I 4bw -2c'
_symmetry_space_group_name_H-M 'I 41 c d'
_atom_sites_solution_hydrogens geom
_atom_sites_solution_primary direct
_atom_sites_solution_secondary difmap
_audit_creation_method SHELXL-97
_cell_angle_alpha 90.00
_cell_angle_beta 90.00
_cell_angle_gamma 90.00
_cell_formula_units_Z 8
_cell_length_a 15.4762(9)
_cell_length_b 15.4762(9)
_cell_length_c 23.6634(14)
_cell_measurement_reflns_used 3035
_cell_measurement_temperature 173(2)
_cell_measurement_theta_max 29.47
_cell_measurement_theta_min 2.54
_cell_volume 5667.7(6)
_computing_cell_refinement 'Bruker SAINT+'
_computing_data_collection 'Bruker APEX2'
_computing_data_reduction 'Bruker SAINT+'
_computing_molecular_graphics 'Bruker SHELXTL'
_computing_publication_material 'Bruker SHELXTL'
_computing_structure_refinement 'SHELXL-97 (Sheldrick, 1997)'
_computing_structure_solution 'SHELXS-97 (Sheldrick, 1990)'
_diffrn_ambient_temperature 173(2)
_diffrn_measured_fraction_theta_full 1.000
_diffrn_measured_fraction_theta_max 1.000
_diffrn_measurement_device_type 'Bruker X8 APEX II diffractometer'
_diffrn_measurement_method 'phi and omega scans'
_diffrn_radiation_monochromator graphite
_diffrn_radiation_source 'fine-focus sealed tube'
_diffrn_radiation_type MoK\a
_diffrn_radiation_wavelength 0.71073
_diffrn_reflns_av_R_equivalents 0.0568
_diffrn_reflns_av_sigmaI/netI 0.0611
_diffrn_reflns_limit_h_max 20
_diffrn_reflns_limit_h_min -14
_diffrn_reflns_limit_k_max 13
_diffrn_reflns_limit_k_min -22
_diffrn_reflns_limit_l_max 31
_diffrn_reflns_limit_l_min -34
_diffrn_reflns_number 16541
_diffrn_reflns_theta_full 31.20
_diffrn_reflns_theta_max 31.20
_diffrn_reflns_theta_min 2.54
_diffrn_standards_number 0
_exptl_absorpt_coefficient_mu 1.371
_exptl_absorpt_correction_T_max 0.8751
_exptl_absorpt_correction_T_min 0.6101
_exptl_absorpt_correction_type multi-scan
_exptl_absorpt_process_details SADABS
_exptl_crystal_colour black
_exptl_crystal_density_diffrn 1.580
_exptl_crystal_description plate
_exptl_crystal_F_000 2816
_exptl_crystal_size_max 0.40
_exptl_crystal_size_mid 0.25
_exptl_crystal_size_min 0.10
_refine_diff_density_max 0.489
_refine_diff_density_min -0.456
_refine_diff_density_rms 0.075
_refine_ls_abs_structure_details 'Flack H D (1983), Acta Cryst. A39, 876-881'
_refine_ls_abs_structure_Flack -0.012(16)
_refine_ls_extinction_method none
_refine_ls_goodness_of_fit_ref 0.998
_refine_ls_hydrogen_treatment riding
_refine_ls_matrix_type full
_refine_ls_number_parameters 201
_refine_ls_number_reflns 4538
_refine_ls_number_restraints 1
_refine_ls_restrained_S_all 0.998
_refine_ls_R_factor_all 0.0559
_refine_ls_R_factor_gt 0.0385
_refine_ls_shift/su_max 0.001
_refine_ls_shift/su_mean 0.000
_refine_ls_structure_factor_coef Fsqd
_refine_ls_weighting_details 'calc w=1/[\s^2^(Fo^2^)+(0.0388P)^2^+0.0000P] where P=(Fo^2^+2Fc^2^)/3'
_refine_ls_weighting_scheme calc
_refine_ls_wR_factor_gt 0.0846
_refine_ls_wR_factor_ref 0.0924
_reflns_number_gt 3541
_reflns_number_total 4538
_reflns_threshold_expression >2sigma(I)
_cod_data_source_file ja207638h_si_002_3.cif
_cod_data_source_block eh13
_cod_database_code 4107090

loop_
_symmetry_equiv_pos_as_xyz
'x, y, z'
'-x+1/2, -y+1/2, z+1/2'
'-y, x+1/2, z+1/4'
'y+1/2, -x, z+3/4'
'x, -y, z+1/2'
'-x+1/2, y+1/2, z'
'-y, -x+1/2, z+3/4'
'y+1/2, x, z+1/4'
'x+1/2, y+1/2, z+1/2'
'-x+1, -y+1, z+1'
'-y+1/2, x+1, z+3/4'
'y+1, -x+1/2, z+5/4'
'x+1/2, -y+1/2, z+1'
'-x+1, y+1, z+1/2'
'-y+1/2, -x+1, z+5/4'
'y+1, x+1/2, z+3/4'

loop_
_atom_site_label
_atom_site_type_symbol
_atom_site_fract_x
_atom_site_fract_y
_atom_site_fract_z
_atom_site_U_iso_or_equiv
_atom_site_adp_type
_atom_site_occupancy
_atom_site_symmetry_multiplicity
_atom_site_calc_flag
_atom_site_refinement_flags
Ni1 Ni 0.909209(18) 0.493966(19) 0.68797(2) 0.01621(8) Uani 1 1 d .
N1 N 0.90968(14) 0.44954(15) 0.76437(9) 0.0196(5) Uani 1 1 d .
N2 N 0.94571(14) 0.38152(15) 0.67021(9) 0.0188(4) Uani 1 1 d .
N3 N 0.90497(14) 0.53250(15) 0.61268(10) 0.0180(4) Uani 1 1 d .
N4 N 0.85326(14) 0.60404(14) 0.70046(8) 0.0185(4) Uani 1 1 d .
C1 C 0.90414(19) 0.4913(2) 0.81443(13) 0.0250(6) Uani 1 1 d .
H1A H 0.8993 0.5524 0.8141 0.030 Uiso 1 1 calc R
C2 C 0.90516(18) 0.4498(2) 0.86590(12) 0.0292(6) Uani 1 1 d .
H2A H 0.8995 0.4819 0.8999 0.035 Uiso 1 1 calc R
C3 C 0.9147(2) 0.3598(2) 0.86764(13) 0.0325(7) Uani 1 1 d .
H3A H 0.9126 0.3299 0.9027 0.039 Uiso 1 1 calc R
C4 C 0.92700(18) 0.3157(2) 0.81829(12) 0.0265(6) Uani 1 1 d .
H4A H 0.9361 0.2550 0.8188 0.032 Uiso 1 1 calc R
C5 C 0.92604(18) 0.36126(18) 0.76654(12) 0.0218(6) Uani 1 1 d .
C6 C 0.94663(17) 0.32689(18) 0.71372(12) 0.0220(5) Uani 1 1 d .
H6A H 0.9606 0.2676 0.7090 0.026 Uiso 1 1 calc R
C7 C 0.97991(18) 0.35188(17) 0.61632(11) 0.0187(5) Uani 1 1 d .
H7A H 0.9737 0.2876 0.6142 0.022 Uiso 1 1 calc R
C8 C 0.93123(17) 0.39274(17) 0.56652(11) 0.0201(5) Uani 1 1 d .
C9 C 0.95091(19) 0.49067(16) 0.56656(11) 0.0194(5) Uani 1 1 d .
H9A H 0.9271 0.5148 0.5306 0.023 Uiso 1 1 calc R
C10 C 0.92174(18) 0.62429(17) 0.61188(11) 0.0194(5) Uani 1 1 d .
H10A H 0.8996 0.6476 0.5752 0.023 Uiso 1 1 calc R
C11 C 0.86733(17) 0.66104(17) 0.65806(10) 0.0187(5) Uani 1 1 d .
C12 C 0.82763(18) 0.74114(18) 0.65628(12) 0.0226(6) Uani 1 1 d .
H12A H 0.8412 0.7808 0.6269 0.027 Uiso 1 1 calc R
C13 C 0.76830(19) 0.76302(18) 0.69735(11) 0.0257(6) Uani 1 1 d .
H13A H 0.7396 0.8173 0.6964 0.031 Uiso 1 1 calc R
C14 C 0.75143(18) 0.70401(18) 0.74019(11) 0.0245(6) Uani 1 1 d .
H14A H 0.7102 0.7167 0.7688 0.029 Uiso 1 1 calc R
C15 C 0.79566(17) 0.62662(18) 0.74042(11) 0.0224(5) Uani 1 1 d .
H15A H 0.7849 0.5872 0.7704 0.027 Uiso 1 1 calc R
C16 C 0.83362(18) 0.37603(19) 0.57297(12) 0.0260(6) Uani 1 1 d .
H16A H 0.8026 0.4034 0.5416 0.039 Uiso 1 1 calc R
H16B H 0.8135 0.4004 0.6088 0.039 Uiso 1 1 calc R
H16C H 0.8227 0.3137 0.5726 0.039 Uiso 1 1 calc R
C17 C 0.95842(19) 0.35238(19) 0.51013(12) 0.0261(6) Uani 1 1 d .
H17A H 0.9477 0.2900 0.5112 0.039 Uiso 1 1 calc R
H17B H 1.0201 0.3629 0.5038 0.039 Uiso 1 1 calc R
H17C H 0.9249 0.3784 0.4794 0.039 Uiso 1 1 calc R

loop_
_atom_site_aniso_label
_atom_site_aniso_U_11
_atom_site_aniso_U_22
_atom_site_aniso_U_33
_atom_site_aniso_U_23
_atom_site_aniso_U_13
_atom_site_aniso_U_12
Ni1 0.01649(15) 0.01775(15) 0.01439(12) 0.00106(16) -0.00016(17) 0.00117(11)
N1 0.0143(11) 0.0250(13) 0.0196(12) 0.0014(9) 0.0000(8) -0.0002(9)
N2 0.0189(11) 0.0195(11) 0.0179(10) 0.0001(8) 0.0002(8) 0.0000(8)
N3 0.0199(12) 0.0167(11) 0.0174(11) -0.0002(8) -0.0008(8) 0.0026(8)
N4 0.0166(11) 0.0207(11) 0.0182(11) -0.0015(8) -0.0007(7) 0.0008(8)
C1 0.0215(14) 0.0309(16) 0.0225(14) -0.0003(11) -0.0002(11) 0.0020(11)
C2 0.0253(16) 0.0411(19) 0.0213(14) -0.0048(13) 0.0027(11) -0.0016(12)
C3 0.0341(17) 0.0434(19) 0.0199(13) 0.0103(13) 0.0001(12) -0.0103(13)
C4 0.0241(14) 0.0278(15) 0.0276(14) 0.0094(11) -0.0034(11) -0.0053(11)
C5 0.0191(14) 0.0236(14) 0.0226(13) 0.0039(11) -0.0028(10) -0.0041(10)
C6 0.0180(13) 0.0203(13) 0.0275(13) 0.0033(11) -0.0007(11) -0.0007(10)
C7 0.0217(13) 0.0144(12) 0.0201(12) -0.0014(10) -0.0024(10) 0.0004(9)
C8 0.0202(13) 0.0217(13) 0.0186(12) -0.0026(10) -0.0027(10) 0.0007(10)
C9 0.0217(14) 0.0217(13) 0.0147(11) 0.0008(9) -0.0012(10) 0.0010(10)
C10 0.0214(14) 0.0209(13) 0.0160(12) 0.0028(10) -0.0003(10) 0.0022(10)
C11 0.0186(13) 0.0192(13) 0.0181(12) -0.0002(9) -0.0012(9) 0.0012(9)
C12 0.0237(14) 0.0213(13) 0.0228(14) -0.0011(10) -0.0007(10) 0.0032(10)
C13 0.0265(16) 0.0207(13) 0.0299(18) -0.0034(11) -0.0013(11) 0.0034(10)
C14 0.0212(14) 0.0280(15) 0.0242(14) -0.0040(11) 0.0016(11) 0.0009(11)
C15 0.0190(13) 0.0281(14) 0.0201(13) -0.0026(10) 0.0004(10) 0.0012(10)
C16 0.0222(14) 0.0265(15) 0.0294(15) -0.0007(11) -0.0029(11) -0.0026(10)
C17 0.0299(16) 0.0263(15) 0.0221(14) -0.0070(11) -0.0053(12) 0.0013(12)

loop_
_atom_type_symbol
_atom_type_description
_atom_type_scat_dispersion_real
_atom_type_scat_dispersion_imag
_atom_type_scat_source
C C 0.0033 0.0016 'International Tables Vol C Tables 4.2.6.8 and 6.1.1.4'
H H 0.0000 0.0000 'International Tables Vol C Tables 4.2.6.8 and 6.1.1.4'
N N 0.0061 0.0033 'International Tables Vol C Tables 4.2.6.8 and 6.1.1.4'
Ni Ni 0.3393 1.1124 'International Tables Vol C Tables 4.2.6.8 and 6.1.1.4'

loop_
_geom_angle_atom_site_label_1
_geom_angle_atom_site_label_2
_geom_angle_atom_site_label_3
_geom_angle
_geom_angle_site_symmetry_1
_geom_angle_site_symmetry_3
N2 Ni1 N3 95.30(10) . .
N2 Ni1 N1 83.03(9) . .
N3 Ni1 N1 177.08(9) . .
N2 Ni1 N4 170.28(10) . .
N3 Ni1 N4 81.36(9) . .
N1 Ni1 N4 99.90(9) . .
N2 Ni1 Ni1 76.19(7) . 10_654
N3 Ni1 Ni1 90.79(7) . 10_654
N1 Ni1 Ni1 91.14(7) . 10_654
N4 Ni1 Ni1 112.85(7) . 10_654
C1 N1 C5 116.6(2) . .
C1 N1 Ni1 130.5(2) . .
C5 N1 Ni1 112.61(18) . .
C6 N2 C7 118.3(2) . .
C6 N2 Ni1 114.73(18) . .
C7 N2 Ni1 126.73(17) . .
C10 N3 C9 109.9(2) . .
C10 N3 Ni1 108.56(17) . .
C9 N3 Ni1 123.56(18) . .
C15 N4 C11 117.3(2) . .
C15 N4 Ni1 129.26(18) . .
C11 N4 Ni1 112.88(17) . .
N1 C1 C2 123.5(3) . .
C1 C2 C3 119.4(3) . .
C4 C3 C2 119.1(3) . .
C3 C4 C5 119.3(3) . .
C6 C5 N1 112.5(2) . .
C6 C5 C4 125.7(3) . .
N1 C5 C4 121.6(3) . .
N2 C6 C5 116.6(2) . .
N2 C7 C8 111.4(2) . .
N2 C7 C10 109.7(2) . 10_654
C8 C7 C10 109.1(2) . 10_654
C17 C8 C7 111.5(2) . .
C17 C8 C16 106.7(2) . .
C7 C8 C16 109.6(2) . .
C17 C8 C9 110.2(2) . .
C7 C8 C9 107.9(2) . .
C16 C8 C9 111.0(2) . .
N3 C9 C9 113.39(19) . 10_654
N3 C9 C8 109.9(2) . .
C9 C9 C8 112.1(3) 10_654 .
N3 C10 C11 105.3(2) . .
N3 C10 C7 113.9(2) . 10_654
C11 C10 C7 114.1(2) . 10_654
N4 C11 C12 122.3(2) . .
N4 C11 C10 112.7(2) . .
C12 C11 C10 124.7(2) . .
C13 C12 C11 119.6(3) . .
C12 C13 C14 118.6(2) . .
C15 C14 C13 118.7(2) . .
N4 C15 C14 123.5(2) . .

loop_
_geom_bond_atom_site_label_1
_geom_bond_atom_site_label_2
_geom_bond_distance
_geom_bond_site_symmetry_2
Ni1 N2 1.877(2) .
Ni1 N3 1.880(2) .
Ni1 N1 1.934(2) .
Ni1 N4 1.934(2) .
Ni1 Ni1 2.8164(6) 10_654
N1 C1 1.352(4) .
N1 C5 1.391(4) .
N2 C6 1.332(3) .
N2 C7 1.455(3) .
N3 C10 1.444(3) .
N3 C9 1.455(4) .
N4 C15 1.346(3) .
N4 C11 1.354(3) .
C1 C2 1.376(4) .
C2 C3 1.401(5) .
C3 C4 1.366(4) .
C4 C5 1.413(4) .
C5 C6 1.395(4) .
C7 C8 1.535(4) .
C7 C10 1.570(4) 10_654
C8 C17 1.532(4) .
C8 C16 1.540(4) .
C8 C9 1.546(4) .
C9 C9 1.547(6) 10_654
C10 C11 1.492(4) .
C10 C7 1.570(4) 10_654
C11 C12 1.384(4) .
C12 C13 1.379(4) .
C13 C14 1.389(4) .
C14 C15 1.380(4) .
